data_1008743
loop_
_publ_author_name
'Barbier, J'
'Levy, D'

_publ_section_title
;
Crystal structures of Ca5 Ge3 O11 and wollastonite-type Ga Ge O3
;
_journal_coden_ASTM ZEKRDZ
_journal_name_full
;
Zeitschrift fuer Kristallographie (149,1979-)
;
_journal_page_first 519
_journal_page_last 528
_journal_volume 212
_journal_year 1997
_chemical_formula_structural 'Ca5 (Ge3 O11)'
_chemical_formula_sum 'Ca5 Ge3 O11'
_chemical_name_systematic 'Pentacalcium trigermanate'
_space_group_IT_number 2
_symmetry_cell_setting triclinic
_symmetry_Int_Tables_number 2
_symmetry_space_group_name_Hall '-P 1 (1/2*x+1/2*y,1/2*x-1/2*y,-z)'
_symmetry_space_group_name_H-M 'C -1'
_cell_angle_alpha 90.60(3)
_cell_angle_beta 96.49(3)
_cell_angle_gamma 90.17(3)
_cell_formula_units_Z 4
_cell_length_a 10.855(2)
_cell_length_b 8.715(2)
_cell_length_c 10.998(2)
_cell_volume 1033.7
_refine_ls_R_factor_all 0.058
_cod_database_code 1008743

loop_
_symmetry_equiv_pos_as_xyz
x,y,z
-x,-y,-z
1/2+x,1/2+y,z
1/2-x,1/2-y,-z

loop_
_atom_site_aniso_label
_atom_site_aniso_U_11
_atom_site_aniso_U_12
_atom_site_aniso_U_13
_atom_site_aniso_U_22
_atom_site_aniso_U_23
_atom_site_aniso_U_33
Ge1 0.0072(2) -0.00048(12) 0.00139(12) 0.0097(2) -0.00033(12) 0.0074(2)
Ge2 0.00655(15) -0.00021(11) 0.00057(11) 0.00784(15) -0.00031(11) 0.00646(15)
Ge3 0.00642(15) -0.00011(11) 0.00085(11) 0.00646(15) -0.00047(11) 0.00636(14)
Ca1 0.0075(3) 0.0010(2) 0.0008(2) 0.0171(3) -0.0007(2) 0.0076(3)
Ca2 0.0111(3) -0.0019(2) -0.0021(2) 0.0082(3) 0.0004(2) 0.0119(3)
Ca3 0.0099(3) 0.0001(2) -0.0014(2) 0.0073(3) -0.0005(2) 0.0114(3)
Ca4 0.0093(3) 0.0001(2) 0.0027(2) 0.0090(3) -0.0002(2) 0.0091(3)
Ca5 0.0128(3) -0.0001(2) -0.0020(2) 0.0081(3) -0.0004(2) 0.0122(3)
O1 0.008(1) -0.0011(8) 0.0023(8) 0.0120(11) -0.0002(9) 0.0097(11)
O2 0.0119(11) -0.0022(9) 0.0014(9) 0.0087(10) -0.0033(8) 0.0098(11)
O3 0.0121(11) 0.0022(9) 0.0007(9) 0.0081(10) 0.0016(8) 0.0097(11)
O4 0.0130(12) -0.0025(9) 0.0004(9) 0.0075(10) 0.0005(9) 0.0124(11)
O5 0.0119(11) 0.0021(9) 0.0005(9) 0.0095(11) -0.0021(9) 0.0114(11)
O6 0.0104(11) 0.0005(9) 0.0027(9) 0.0146(12) 0.0012(9) 0.0086(11)
O7 0.007(1) -0.0002(9) -0.0007(8) 0.0155(12) -0.0014(9) 0.0073(10)
O8 0.0115(12) 0.0020(11) -0.0012(9) 0.028(2) -0.0008(10) 0.0068(11)
O9 0.0061(10) -0.0005(8) -0.0013(9) 0.0105(11) -0.0007(9) 0.0180(12)
O10 0.0144(12) 0.0033(10) 0.0003(10) 0.0130(12) -0.0034(9) 0.0140(12)
O11 0.0127(12) -0.0046(9) -0.0014(9) 0.0118(12) 0.0028(9) 0.0142(12)

loop_
_atom_site_label
_atom_site_type_symbol
_atom_site_symmetry_multiplicity
_atom_site_Wyckoff_symbol
_atom_site_fract_x
_atom_site_fract_y
_atom_site_fract_z
_atom_site_occupancy
_atom_site_attached_hydrogens
_atom_site_calc_flag
Ge1 Ge4+ 4 i 0.55915(3) -0.01243(4) 0.26830(3) 1. 0 d
Ge2 Ge4+ 4 i -0.18916(3) -0.00502(4) 0.46315(3) 1. 0 d
Ge3 Ge4+ 4 i -0.20980(3) 0.00349(4) 0.01542(3) 1. 0 d
Ca1 Ca2+ 4 i -0.01741(7) 0.01320(9) 0.24335(7) 1. 0 d
Ca2 Ca2+ 4 i 0.27611(7) 0.18322(8) 0.23325(7) 1. 0 d
Ca3 Ca2+ 4 i -0.26356(7) 0.18821(8) -0.24519(7) 1. 0 d
Ca4 Ca2+ 4 i -0.00434(6) 0.29374(8) -0.00414(6) 1. 0 d
Ca5 Ca2+ 4 i 0.50407(7) 0.17960(8) 0.49337(7) 1. 0 d
O1 O2- 4 i 0.4181(2) -0.0092(3) 0.3305(2) 1. 0 d
O2 O2- 4 i -0.1514(2) 0.1612(3) 0.1046(2) 1. 0 d
O3 O2- 4 i -0.1444(2) -0.1498(3) 0.1018(2) 1. 0 d
O4 O2- 4 i -0.1320(2) 0.1560(3) 0.3946(2) 1. 0 d
O5 O2- 4 i -0.1269(2) -0.1583(3) 0.3884(2) 1. 0 d
O6 O2- 4 i -0.1420(2) 0.0098(3) -0.1230(2) 1. 0 d
O7 O2- 4 i 0.6467(2) -0.0109(3) 0.4237(2) 1. 0 d
O8 O2- 4 i 0.1607(3) 0.0021(4) 0.3802(2) 1. 0 d
O9 O2- 4 i -0.1331(2) 0.5052(3) 0.0373(3) 1. 0 d
O10 O2- 4 i 0.5873(3) -0.1873(3) 0.2054(2) 1. 0 d
O11 O2- 4 i 0.5859(3) 0.1655(3) 0.2123(2) 1. 0 d

loop_
_atom_type_symbol
_atom_type_oxidation_number
Ge4+ 4.000
Ca2+ 2.000
O2- -2.000
